data_7029643
loop_
_publ_author_name
'Adhami, Forogh'
'Safavi, Maliheh'
'Ehsani, Maryam'
'Ardestani, Sussan K.'
'Emmerling, Franziska'
'Simyari, Farzaneh'

_publ_section_title
;
 Synthesis, crystal structure, and cytotoxic activity of novel cyclic
 systems in [1,2,4]thiadiazolo[2,3-a]pyridine benzamide derivatives and
 their copper(ii) complexes.
;
_journal_issue 21
_journal_name_full 'Dalton transactions (Cambridge, England : 2003)'
_journal_page_first 7945
_journal_page_last 7957
_journal_paper_doi 10.1039/c3dt52905c
_journal_volume 43
_journal_year 2014
_chemical_formula_moiety 'C28 H22 Cl2 Cu N6 O2 S2'
_chemical_formula_sum 'C28 H22 Cl2 Cu N6 O2 S2'
_chemical_formula_weight 673.08
_chemical_name_systematic
; 
 ? 
;
_space_group_IT_number 14
_symmetry_cell_setting monoclinic
_symmetry_space_group_name_Hall '-P 2ybc'
_symmetry_space_group_name_H-M 'P 1 21/c 1'
_atom_sites_solution_hydrogens geom
_atom_sites_solution_primary direct
_atom_sites_solution_secondary difmap
_audit_creation_method SHELXL-97
_cell_angle_alpha 90.00
_cell_angle_beta 98.561(5)
_cell_angle_gamma 90.00
_cell_formula_units_Z 4
_cell_length_a 13.947(4)
_cell_length_b 14.750(5)
_cell_length_c 13.897(4)
_cell_measurement_reflns_used 34
_cell_measurement_temperature 294(2)
_cell_measurement_theta_max 23.0
_cell_measurement_theta_min 2.0
_cell_volume 2827.0(15)
_computing_cell_refinement 'SAINT (Bruker, 2001)'
_computing_data_collection 'SMART (Bruker, 2001)'
_computing_data_reduction SAINT
_computing_molecular_graphics 'SHELXTL (Bruker, 2001), ORTEPIII (Burnett & Johnson, 1996)'
_computing_publication_material 'SHELXTL (Sheldrick, 2008)'
_computing_structure_refinement 'SHELXL-97 (Sheldrick, 2008)'
_computing_structure_solution 'SHELXS-97 (Sheldrick, 2008)'
_diffrn_ambient_temperature 294(2)
_diffrn_measured_fraction_theta_full 0.997
_diffrn_measured_fraction_theta_max 0.997
_diffrn_measurement_device_type 'Bruker APEX CCD area-detector'
_diffrn_measurement_method \w/2\q
_diffrn_radiation_monochromator graphite
_diffrn_radiation_source 'fine-focus sealed tube'
_diffrn_radiation_type MoK\a
_diffrn_radiation_wavelength 0.71073
_diffrn_reflns_av_R_equivalents 0.0582
_diffrn_reflns_av_sigmaI/netI 0.0802
_diffrn_reflns_limit_h_max 18
_diffrn_reflns_limit_h_min -18
_diffrn_reflns_limit_k_max 14
_diffrn_reflns_limit_k_min -19
_diffrn_reflns_limit_l_max 18
_diffrn_reflns_limit_l_min -15
_diffrn_reflns_number 19159
_diffrn_reflns_theta_full 28.25
_diffrn_reflns_theta_max 28.25
_diffrn_reflns_theta_min 2.02
_exptl_absorpt_coefficient_mu 1.149
_exptl_absorpt_correction_T_max 0.96
_exptl_absorpt_correction_T_min 0.8
_exptl_absorpt_correction_type Psi-Scans
_exptl_absorpt_process_details 'SHELXTL (Bruker, 2001)'
_exptl_crystal_colour colorless
_exptl_crystal_density_diffrn 1.581
_exptl_crystal_density_method 'not measured'
_exptl_crystal_description block
_exptl_crystal_F_000 1372
_exptl_crystal_size_max .12
_exptl_crystal_size_mid .1
_exptl_crystal_size_min .05
_refine_diff_density_max 0.450
_refine_diff_density_min -0.421
_refine_diff_density_rms 0.076
_refine_ls_extinction_method none
_refine_ls_goodness_of_fit_ref 0.846
_refine_ls_hydrogen_treatment constr
_refine_ls_matrix_type full
_refine_ls_number_parameters 370
_refine_ls_number_reflns 6968
_refine_ls_number_restraints 0
_refine_ls_restrained_S_all 0.846
_refine_ls_R_factor_all 0.0813
_refine_ls_R_factor_gt 0.0420
_refine_ls_shift/su_max 0.001
_refine_ls_shift/su_mean 0.000
_refine_ls_structure_factor_coef Fsqd
_refine_ls_weighting_details 'calc w=1/[\s^2^(Fo^2^)+(0.0407P)^2^+0.0000P] where P=(Fo^2^+2Fc^2^)/3'
_refine_ls_weighting_scheme calc
_refine_ls_wR_factor_gt 0.0875
_refine_ls_wR_factor_ref 0.0945
_reflns_number_gt 3969
_reflns_number_total 6968
_reflns_threshold_expression >2sigma(I)
_cod_data_source_file c3dt52905c5.cif
_cod_data_source_block C3
_cod_depositor_comments 'Adding full bibliography for 7029640--7029646.cif.'
_cod_original_cell_volume 2827.1(14)
_cod_original_sg_symbol_Hall '-P 2ybc '
_cod_database_code 7029643

loop_
_symmetry_equiv_pos_as_xyz
'x, y, z'
'-x, y+1/2, -z+1/2'
'-x, -y, -z'
'x, -y-1/2, z-1/2'

loop_
_atom_site_label
_atom_site_type_symbol
_atom_site_fract_x
_atom_site_fract_y
_atom_site_fract_z
_atom_site_U_iso_or_equiv
_atom_site_adp_type
_atom_site_occupancy
_atom_site_symmetry_multiplicity
_atom_site_calc_flag
_atom_site_refinement_flags
Cu1 Cu 0.77000(2) 0.03157(2) 0.37696(2) 0.03623(11) Uani 1 1 d .
Cl2 Cl 0.80418(7) -0.01640(5) 0.53232(6) 0.0635(3) Uani 1 1 d .
Cl1 Cl 0.75833(7) 0.08341(5) 0.22449(5) 0.0643(3) Uani 1 1 d .
S1 S 0.72001(6) 0.31609(5) 0.48078(5) 0.0448(2) Uani 1 1 d .
N1 N 0.61198(17) 0.24704(15) 0.47325(15) 0.0404(6) Uani 1 1 d .
N2 N 0.71838(17) 0.14692(15) 0.42300(15) 0.0387(5) Uani 1 1 d .
N3 N 0.86703(17) 0.22060(14) 0.42581(15) 0.0399(6) Uani 1 1 d .
O1 O 0.85739(14) 0.36768(13) 0.47430(14) 0.0521(5) Uani 1 1 d .
C1 C 0.5245(2) 0.2756(2) 0.4953(2) 0.0456(7) Uani 1 1 d .
C2 C 0.4504(2) 0.2145(2) 0.4853(2) 0.0527(8) Uani 1 1 d .
H2 H 0.3901 0.2317 0.5001 0.063 Uiso 1 1 calc R
C3 C 0.4636(2) 0.1270(2) 0.4535(2) 0.0538(8) Uani 1 1 d .
H3 H 0.4120 0.0865 0.4467 0.065 Uiso 1 1 calc R
C4 C 0.5515(2) 0.0995(2) 0.4320(2) 0.0477(7) Uani 1 1 d .
H4 H 0.5607 0.0407 0.4110 0.057 Uiso 1 1 calc R
C5 C 0.6267(2) 0.16193(18) 0.44223(18) 0.0381(7) Uani 1 1 d .
C6 C 0.7746(2) 0.21983(18) 0.43957(18) 0.0380(7) Uani 1 1 d .
C7 C 0.9068(2) 0.30262(19) 0.44653(19) 0.0420(7) Uani 1 1 d .
C8 C 1.0095(2) 0.31685(18) 0.43814(19) 0.0403(7) Uani 1 1 d .
C9 C 1.0446(3) 0.4047(2) 0.4323(2) 0.0545(8) Uani 1 1 d .
H9 H 1.0024 0.4536 0.4316 0.065 Uiso 1 1 calc R
C10 C 1.1414(3) 0.4197(2) 0.4277(2) 0.0590(9) Uani 1 1 d .
H10 H 1.1641 0.4786 0.4232 0.071 Uiso 1 1 calc R
C11 C 1.2046(2) 0.3472(2) 0.4297(2) 0.0568(9) Uani 1 1 d .
H11 H 1.2698 0.3573 0.4262 0.068 Uiso 1 1 calc R
C12 C 1.1707(2) 0.2600(2) 0.4370(2) 0.0492(8) Uani 1 1 d .
H12 H 1.2135 0.2114 0.4399 0.059 Uiso 1 1 calc R
C13 C 1.0738(2) 0.24460(19) 0.43988(19) 0.0435(7) Uani 1 1 d .
H13 H 1.0512 0.1855 0.4430 0.052 Uiso 1 1 calc R
C14 C 0.5171(2) 0.3716(2) 0.5270(2) 0.0658(10) Uani 1 1 d .
H14A H 0.5786 0.4010 0.5280 0.099 Uiso 1 1 calc R
H14B H 0.4990 0.3729 0.5910 0.099 Uiso 1 1 calc R
H14C H 0.4688 0.4025 0.4824 0.099 Uiso 1 1 calc R
S1B S 0.73873(5) -0.25979(5) 0.29044(5) 0.04064(18) Uani 1 1 d .
N1B N 0.86431(16) -0.23085(14) 0.31165(15) 0.0363(5) Uani 1 1 d .
N2B N 0.79525(16) -0.09409(14) 0.33380(15) 0.0367(5) Uani 1 1 d .
N3B N 0.62789(17) -0.11136(15) 0.30464(16) 0.0412(6) Uani 1 1 d .
O1B O 0.58015(14) -0.25721(13) 0.27025(14) 0.0482(5) Uani 1 1 d .
C1B C 0.9392(2) -0.28973(19) 0.30663(19) 0.0397(7) Uani 1 1 d .
C2B C 1.0309(2) -0.2561(2) 0.3244(2) 0.0475(8) Uani 1 1 d .
H2B H 1.0832 -0.2943 0.3200 0.057 Uiso 1 1 calc R
C3B C 1.0477(2) -0.1656(2) 0.3492(2) 0.0463(7) Uani 1 1 d .
H3B H 1.1110 -0.1443 0.3625 0.056 Uiso 1 1 calc R
C4B C 0.9725(2) -0.10756(19) 0.35432(19) 0.0419(7) Uani 1 1 d .
H4B H 0.9836 -0.0470 0.3710 0.050 Uiso 1 1 calc R
C5B C 0.8787(2) -0.14160(17) 0.33385(18) 0.0346(6) Uani 1 1 d .
C6B C 0.7167(2) -0.14479(18) 0.31090(18) 0.0363(6) Uani 1 1 d .
C7B C 0.5588(2) -0.1752(2) 0.28049(19) 0.0412(7) Uani 1 1 d .
C8B C 0.4574(2) -0.14391(19) 0.26736(19) 0.0385(7) Uani 1 1 d .
C9B C 0.3826(2) -0.20438(19) 0.27550(19) 0.0426(7) Uani 1 1 d .
H9B H 0.3964 -0.2656 0.2858 0.051 Uiso 1 1 calc R
C10B C 0.2886(2) -0.1744(2) 0.2685(2) 0.0492(8) Uani 1 1 d .
H10B H 0.2389 -0.2151 0.2749 0.059 Uiso 1 1 calc R
C11B C 0.2682(2) -0.0843(2) 0.2520(2) 0.0562(9) Uani 1 1 d .
H11B H 0.2047 -0.0638 0.2480 0.067 Uiso 1 1 calc R
C12B C 0.3411(2) -0.0240(2) 0.2415(2) 0.0588(9) Uani 1 1 d .
H12B H 0.3264 0.0368 0.2288 0.071 Uiso 1 1 calc R
C13B C 0.4360(2) -0.0532(2) 0.2498(2) 0.0499(8) Uani 1 1 d .
H13A H 0.4853 -0.0122 0.2436 0.060 Uiso 1 1 calc R
C14B C 0.9141(2) -0.38658(19) 0.2834(2) 0.0557(9) Uani 1 1 d .
H14D H 0.8450 -0.3938 0.2742 0.084 Uiso 1 1 calc R
H14E H 0.9427 -0.4244 0.3362 0.084 Uiso 1 1 calc R
H14F H 0.9385 -0.4038 0.2250 0.084 Uiso 1 1 calc R

loop_
_atom_site_aniso_label
_atom_site_aniso_U_11
_atom_site_aniso_U_22
_atom_site_aniso_U_33
_atom_site_aniso_U_23
_atom_site_aniso_U_13
_atom_site_aniso_U_12
Cu1 0.0407(2) 0.02582(18) 0.0427(2) -0.00291(14) 0.00800(15) 0.00160(15)
Cl2 0.1017(7) 0.0414(5) 0.0452(5) 0.0006(3) 0.0034(4) 0.0115(4)
Cl1 0.1059(8) 0.0435(5) 0.0467(5) 0.0035(3) 0.0215(5) 0.0144(5)
S1 0.0560(5) 0.0305(4) 0.0485(5) -0.0066(3) 0.0096(4) 0.0063(3)
N1 0.0495(16) 0.0350(14) 0.0375(13) -0.0025(10) 0.0095(11) 0.0080(11)
N2 0.0455(15) 0.0296(13) 0.0413(14) -0.0010(10) 0.0077(11) 0.0031(11)
N3 0.0470(16) 0.0292(13) 0.0432(14) -0.0025(10) 0.0060(11) 0.0048(11)
O1 0.0563(14) 0.0337(12) 0.0664(14) -0.0105(10) 0.0097(11) 0.0039(10)
C1 0.051(2) 0.0488(19) 0.0382(17) 0.0017(14) 0.0087(14) 0.0155(16)
C2 0.048(2) 0.057(2) 0.054(2) 0.0013(16) 0.0116(15) 0.0104(17)
C3 0.048(2) 0.058(2) 0.056(2) 0.0057(16) 0.0065(16) -0.0019(16)
C4 0.053(2) 0.0404(18) 0.0496(18) -0.0003(14) 0.0077(15) 0.0002(15)
C5 0.0499(19) 0.0313(16) 0.0332(15) 0.0019(12) 0.0062(13) 0.0058(14)
C6 0.051(2) 0.0306(16) 0.0320(15) -0.0006(11) 0.0033(13) 0.0052(14)
C7 0.051(2) 0.0353(17) 0.0392(16) 0.0015(13) 0.0050(14) 0.0023(14)
C8 0.0507(19) 0.0351(16) 0.0350(16) -0.0004(12) 0.0059(13) -0.0011(14)
C9 0.069(2) 0.0366(18) 0.059(2) -0.0008(15) 0.0145(17) -0.0003(16)
C10 0.078(3) 0.042(2) 0.058(2) -0.0010(15) 0.0139(18) -0.0159(19)
C11 0.058(2) 0.060(2) 0.054(2) -0.0034(16) 0.0152(16) -0.0145(18)
C12 0.053(2) 0.0453(19) 0.0503(19) 0.0004(14) 0.0092(15) 0.0016(16)
C13 0.054(2) 0.0354(17) 0.0413(17) 0.0006(12) 0.0085(14) -0.0015(15)
C14 0.069(2) 0.053(2) 0.079(2) -0.0092(17) 0.0217(19) 0.0183(18)
S1B 0.0469(5) 0.0292(4) 0.0455(4) -0.0061(3) 0.0058(3) -0.0013(3)
N1B 0.0431(14) 0.0308(13) 0.0350(13) -0.0028(9) 0.0058(10) 0.0032(11)
N2B 0.0377(14) 0.0274(12) 0.0443(14) -0.0021(10) 0.0038(10) 0.0009(10)
N3B 0.0361(14) 0.0348(14) 0.0528(15) -0.0062(11) 0.0067(11) -0.0001(11)
O1B 0.0448(13) 0.0356(12) 0.0644(14) -0.0114(10) 0.0081(10) -0.0025(10)
C1B 0.0470(19) 0.0366(16) 0.0357(16) -0.0021(12) 0.0065(13) 0.0117(14)
C2B 0.048(2) 0.052(2) 0.0429(18) -0.0003(14) 0.0098(14) 0.0158(16)
C3B 0.0383(18) 0.055(2) 0.0460(18) -0.0012(14) 0.0083(13) 0.0003(15)
C4B 0.0415(18) 0.0377(17) 0.0466(17) -0.0032(13) 0.0075(13) -0.0025(14)
C5B 0.0420(17) 0.0297(15) 0.0320(14) -0.0002(11) 0.0049(12) 0.0030(13)
C6B 0.0421(18) 0.0306(15) 0.0362(15) -0.0022(12) 0.0056(13) 0.0001(13)
C7B 0.0461(19) 0.0381(18) 0.0400(17) -0.0021(13) 0.0087(13) -0.0022(14)
C8B 0.0383(17) 0.0371(17) 0.0396(16) -0.0063(12) 0.0044(13) -0.0019(13)
C9B 0.0446(19) 0.0379(17) 0.0446(17) -0.0045(13) 0.0045(14) -0.0002(14)
C10B 0.044(2) 0.053(2) 0.0519(19) -0.0051(15) 0.0094(15) -0.0069(16)
C11B 0.042(2) 0.060(2) 0.066(2) -0.0117(17) 0.0085(16) 0.0060(17)
C12B 0.058(2) 0.041(2) 0.076(2) -0.0017(16) 0.0055(18) 0.0063(17)
C13B 0.048(2) 0.0397(19) 0.061(2) -0.0006(14) 0.0029(15) -0.0017(15)
C14B 0.064(2) 0.0365(18) 0.065(2) -0.0061(15) 0.0032(17) 0.0131(16)

loop_
_atom_type_symbol
_atom_type_description
_atom_type_scat_dispersion_real
_atom_type_scat_dispersion_imag
_atom_type_scat_source
C C 0.0033 0.0016 'International Tables Vol C Tables 4.2.6.8 and 6.1.1.4'
N N 0.0061 0.0033 'International Tables Vol C Tables 4.2.6.8 and 6.1.1.4'
O O 0.0106 0.0060 'International Tables Vol C Tables 4.2.6.8 and 6.1.1.4'
S S 0.1246 0.1234 'International Tables Vol C Tables 4.2.6.8 and 6.1.1.4'
Cl Cl 0.1484 0.1585 'International Tables Vol C Tables 4.2.6.8 and 6.1.1.4'
Cu Cu 0.3201 1.2651 'International Tables Vol C Tables 4.2.6.8 and 6.1.1.4'
H H 0.0000 0.0000 'International Tables Vol C Tables 4.2.6.8 and 6.1.1.4'

loop_
_geom_angle_atom_site_label_1
_geom_angle_atom_site_label_2
_geom_angle_atom_site_label_3
_geom_angle
N2 Cu1 N2B 168.33(9)
N2 Cu1 Cl1 91.92(7)
N2B Cu1 Cl1 91.37(7)
N2 Cu1 Cl2 89.74(7)
N2B Cu1 Cl2 88.55(7)
Cl1 Cu1 Cl2 171.94(4)
C6 S1 N1 85.60(13)
C6 S1 O1 80.43(12)
N1 S1 O1 165.97(10)
C5 N1 C1 122.6(3)
C5 N1 S1 112.13(19)
C1 N1 S1 125.2(2)
C6 N2 C5 112.4(2)
C6 N2 Cu1 120.98(19)
C5 N2 Cu1 126.64(19)
C6 N3 C7 110.8(2)
C7 O1 S1 106.36(18)
C2 C1 N1 117.5(3)
C2 C1 C14 125.0(3)
N1 C1 C14 117.5(3)
C1 C2 C3 120.9(3)
C1 C2 H2 119.6
C3 C2 H2 119.6
C4 C3 C2 120.9(3)
C4 C3 H3 119.6
C2 C3 H3 119.6
C3 C4 C5 118.0(3)
C3 C4 H4 121.0
C5 C4 H4 121.0
N1 C5 N2 113.8(2)
N1 C5 C4 120.1(3)
N2 C5 C4 126.1(3)
N2 C6 N3 122.7(2)
N2 C6 S1 116.1(2)
N3 C6 S1 121.2(2)
O1 C7 N3 121.2(3)
O1 C7 C8 119.6(3)
N3 C7 C8 119.2(3)
C13 C8 C9 118.9(3)
C13 C8 C7 121.5(3)
C9 C8 C7 119.5(3)
C10 C9 C8 120.5(3)
C10 C9 H9 119.7
C8 C9 H9 119.7
C9 C10 C11 120.0(3)
C9 C10 H10 120.0
C11 C10 H10 120.0
C12 C11 C10 119.9(3)
C12 C11 H11 120.1
C10 C11 H11 120.1
C13 C12 C11 120.3(3)
C13 C12 H12 119.9
C11 C12 H12 119.9
C12 C13 C8 120.4(3)
C12 C13 H13 119.8
C8 C13 H13 119.8
C1 C14 H14A 109.5
C1 C14 H14B 109.5
H14A C14 H14B 109.5
C1 C14 H14C 109.5
H14A C14 H14C 109.5
H14B C14 H14C 109.5
C6B S1B N1B 86.16(12)
C6B S1B O1B 78.82(11)
N1B S1B O1B 164.97(9)
C5B N1B C1B 122.5(2)
C5B N1B S1B 112.17(18)
C1B N1B S1B 125.30(19)
C6B N2B C5B 112.7(2)
C6B N2B Cu1 114.82(18)
C5B N2B Cu1 131.95(18)
C6B N3B C7B 112.4(2)
C7B O1B S1B 104.71(17)
C2B C1B N1B 117.6(3)
C2B C1B C14B 124.9(3)
N1B C1B C14B 117.5(3)
C1B C2B C3B 120.9(3)
C1B C2B H2B 119.5
C3B C2B H2B 119.5
C4B C3B C2B 120.9(3)
C4B C3B H3B 119.5
C2B C3B H3B 119.5
C3B C4B C5B 118.0(3)
C3B C4B H4B 121.0
C5B C4B H4B 121.0
N2B C5B N1B 113.7(2)
N2B C5B C4B 126.4(2)
N1B C5B C4B 119.9(2)
N3B C6B N2B 122.5(2)
N3B C6B S1B 122.3(2)
N2B C6B S1B 115.2(2)
O1B C7B N3B 121.7(3)
O1B C7B C8B 121.8(3)
N3B C7B C8B 116.6(2)
C13B C8B C9B 119.4(3)
C13B C8B C7B 120.2(3)
C9B C8B C7B 120.4(3)
C10B C9B C8B 120.5(3)
C10B C9B H9B 119.7
C8B C9B H9B 119.7
C11B C10B C9B 119.7(3)
C11B C10B H10B 120.2
C9B C10B H10B 120.2
C10B C11B C12B 120.5(3)
C10B C11B H11B 119.8
C12B C11B H11B 119.8
C11B C12B C13B 120.3(3)
C11B C12B H12B 119.9
C13B C12B H12B 119.9
C12B C13B C8B 119.7(3)
C12B C13B H13A 120.2
C8B C13B H13A 120.2
C1B C14B H14D 109.5
C1B C14B H14E 109.5
H14D C14B H14E 109.5
C1B C14B H14F 109.5
H14D C14B H14F 109.5
H14E C14B H14F 109.5

loop_
_geom_bond_atom_site_label_1
_geom_bond_atom_site_label_2
_geom_bond_distance
Cu1 N2 1.990(2)
Cu1 N2B 1.996(2)
Cu1 Cl1 2.2356(10)
Cu1 Cl2 2.2544(10)
S1 C6 1.747(3)
S1 N1 1.809(2)
S1 O1 2.076(2)
N1 C5 1.353(3)
N1 C1 1.368(3)
N2 C6 1.331(3)
N2 C5 1.363(3)
N3 C6 1.331(3)
N3 C7 1.344(3)
O1 C7 1.275(3)
C1 C2 1.363(4)
C1 C14 1.491(4)
C2 C3 1.385(4)
C2 H2 0.9300
C3 C4 1.367(4)
C3 H3 0.9300
C4 C5 1.386(4)
C4 H4 0.9300
C7 C8 1.469(4)
C8 C13 1.391(4)
C8 C9 1.391(4)
C9 C10 1.379(4)
C9 H9 0.9300
C10 C11 1.384(4)
C10 H10 0.9300
C11 C12 1.380(4)
C11 H11 0.9300
C12 C13 1.376(4)
C12 H12 0.9300
C13 H13 0.9300
C14 H14A 0.9600
C14 H14B 0.9600
C14 H14C 0.9600
S1B C6B 1.754(3)
S1B N1B 1.784(2)
S1B O1B 2.188(2)
N1B C5B 1.360(3)
N1B C1B 1.368(3)
N2B C6B 1.325(3)
N2B C5B 1.359(3)
N3B C6B 1.324(3)
N3B C7B 1.354(3)
O1B C7B 1.259(3)
C1B C2B 1.359(4)
C1B C14B 1.495(4)
C2B C3B 1.390(4)
C2B H2B 0.9300
C3B C4B 1.364(4)
C3B H3B 0.9300
C4B C5B 1.390(4)
C4B H4B 0.9300
C7B C8B 1.473(4)
C8B C13B 1.385(4)
C8B C9B 1.389(4)
C9B C10B 1.374(4)
C9B H9B 0.9300
C10B C11B 1.372(4)
C10B H10B 0.9300
C11B C12B 1.375(4)
C11B H11B 0.9300
C12B C13B 1.380(4)
C12B H12B 0.9300
C13B H13A 0.9300
C14B H14D 0.9600
C14B H14E 0.9600
C14B H14F 0.9600
